data_1558561
loop_
_publ_author_name
'Lin, Zeyuan'
'Li, Jianfeng'

_publ_section_title
;
 [5,10,15,20-Tetrakis(pentafluorophenyl)porphyrinato]zinc(II) benzene
 disolvate
;
_journal_issue 7
_journal_name_full IUCrData
_journal_page_first x200877
_journal_paper_doi 10.1107/S2414314620008779
_journal_volume 5
_journal_year 2020
_chemical_formula_iupac '[Zn (C44 H8 F20 N4)], 2C6 H6'
_chemical_formula_moiety 'C44 H8 F20 N4 Zn, 2(C6 H6)'
_chemical_formula_sum 'C56 H20 F20 N4 Zn'
_chemical_formula_weight 1194.13
_chemical_name_systematic
;
[5,10,15,20-Tetrakis(pentafluorophenyl)porphyrinato]zinc(II) benzene
disolvate
;
_space_group_crystal_system monoclinic
_space_group_IT_number 15
_space_group_name_Hall '-C 2yc'
_space_group_name_H-M_alt 'C 1 2/c 1'
_atom_sites_solution_hydrogens geom
_audit_creation_method SHELXL-2014/6
_cell_angle_alpha 90
_cell_angle_beta 123.428(6)
_cell_angle_gamma 90
_cell_formula_units_Z 4
_cell_length_a 34.176(7)
_cell_length_b 6.3699(13)
_cell_length_c 26.382(5)
_cell_measurement_reflns_used 9674
_cell_measurement_temperature 100(2)
_cell_measurement_theta_max 27.1070
_cell_measurement_theta_min 2.8566
_cell_volume 4793.2(17)
_computing_cell_refinement
;
SAINT (Bruker, 2014)
;
_computing_data_collection
;
APEX2 (Bruker, 2014)
;
_computing_data_reduction
;
SAINT (Bruker, 2014)
;
_computing_molecular_graphics
;
Mercury (Macrae <i>et al.</i>, 2020)
;
_computing_publication_material
;
encIFer (Allen <i>et al.</i>, 2004)
;
_computing_structure_refinement
;
<i>SHELXL2014/6</i> (Sheldrick, 2015b), <i>OLEX2</i>
 (Dolomanov <i>et al.</i>,  2009)
;
_computing_structure_solution
;
<i>SHELXT2014/6</i> (Sheldrick, 2015a)
;
_diffrn_ambient_temperature 100(2)
_diffrn_measured_fraction_theta_full 0.997
_diffrn_measured_fraction_theta_max 0.980
_diffrn_measurement_device_type 'Bruker D8 QUEST System'
_diffrn_measurement_method 'f\ and \w scans'
_diffrn_radiation_type MoK\a
_diffrn_radiation_wavelength 0.71073
_diffrn_reflns_av_R_equivalents 0.0437
_diffrn_reflns_av_unetI/netI 0.0383
_diffrn_reflns_limit_h_max 43
_diffrn_reflns_limit_h_min -42
_diffrn_reflns_limit_k_max 8
_diffrn_reflns_limit_k_min -8
_diffrn_reflns_limit_l_max 33
_diffrn_reflns_limit_l_min -33
_diffrn_reflns_number 22042
_diffrn_reflns_theta_full 25.242
_diffrn_reflns_theta_max 27.303
_diffrn_reflns_theta_min 2.400
_diffrn_source 'fine-focus sealed tube'
_diffrn_standards_decay_% 0
_diffrn_standards_interval_count 0
_diffrn_standards_interval_time 0
_diffrn_standards_number 0
_exptl_absorpt_coefficient_mu 0.636
_exptl_absorpt_correction_T_max 0.7455
_exptl_absorpt_correction_T_min 0.6564
_exptl_absorpt_correction_type multi-scan
_exptl_absorpt_process_details
;
(SADABS; Bruker, 2014)
;
_exptl_crystal_colour red
_exptl_crystal_density_diffrn 1.655
_exptl_crystal_density_method 'not measured'
_exptl_crystal_description block
_exptl_crystal_F_000 2376
_exptl_crystal_size_max 0.417
_exptl_crystal_size_mid 0.138
_exptl_crystal_size_min 0.120
_refine_diff_density_max 0.375
_refine_diff_density_min -0.379
_refine_ls_extinction_method none
_refine_ls_goodness_of_fit_ref 0.906
_refine_ls_hydrogen_treatment constr
_refine_ls_matrix_type full
_refine_ls_number_parameters 367
_refine_ls_number_reflns 5287
_refine_ls_number_restraints 0
_refine_ls_restrained_S_all 0.906
_refine_ls_R_factor_all 0.0454
_refine_ls_R_factor_gt 0.0342
_refine_ls_shift/su_max 0.000
_refine_ls_shift/su_mean 0.000
_refine_ls_structure_factor_coef Fsqd
_refine_ls_weighting_details 'w=1/[\s^2^(Fo^2^)+(0.1000P)^2^] where P=(Fo^2^+2Fc^2^)/3'
_refine_ls_weighting_scheme calc
_refine_ls_wR_factor_gt 0.1095
_refine_ls_wR_factor_ref 0.1192
_reflns_number_gt 4369
_reflns_number_total 5287
_reflns_threshold_expression 'I > 2\s(I)'
_cod_data_source_file im4008sup1.cif
_cod_data_source_block I
_cod_original_cell_volume 4793.4(17)
_cod_original_sg_symbol_H-M 'C 2/c'
_cod_database_code 1558561
_shelx_space_group_comment
;
The symmetry employed for this shelxl refinement is uniquely defined
by the following loop, which should always be used as a source of
symmetry information in preference to the above space-group names.
They are only intended as comments.
;
_shelx_estimated_absorpt_t_min 0.101
_shelx_estimated_absorpt_t_max 0.523

loop_
_space_group_symop_operation_xyz
'x, y, z'
'-x, y, -z+1/2'
'x+1/2, y+1/2, z'
'-x+1/2, y+1/2, -z+1/2'
'-x, -y, -z'
'x, -y, z-1/2'
'-x+1/2, -y+1/2, -z'
'x+1/2, -y+1/2, z-1/2'

loop_
_atom_site_type_symbol
_atom_site_label
_atom_site_fract_x
_atom_site_fract_y
_atom_site_fract_z
_atom_site_U_iso_or_equiv
_atom_site_adp_type
_atom_site_calc_flag
_atom_site_occupancy
_atom_site_disorder_assembly
_atom_site_disorder_group
Zn Zn1 0.000000 0.500000 0.000000 0.01507(8) Uani d 1 . .
F F1 0.12626(4) 0.03956(18) 0.20870(5) 0.0382(3) Uani d 1 . .
F F2 0.20705(5) -0.0107(2) 0.31796(6) 0.0552(4) Uani d 1 . .
F F3 0.27217(4) 0.2974(2) 0.36575(5) 0.0529(4) Uani d 1 . .
F F4 0.25736(4) 0.6539(2) 0.30139(5) 0.0505(4) Uani d 1 . .
F F5 0.17700(4) 0.70796(18) 0.19275(5) 0.0360(3) Uani d 1 . .
F F6 0.04641(5) 0.0847(2) -0.14163(6) 0.0527(3) Uani d 1 . .
F F7 0.09198(7) 0.0230(3) -0.19701(7) 0.0770(5) Uani d 1 . .
F F8 0.15178(5) 0.3220(3) -0.18992(7) 0.0782(6) Uani d 1 . .
F F9 0.16562(5) 0.6763(3) -0.12718(7) 0.0732(5) Uani d 1 . .
F F10 0.12069(5) 0.7385(2) -0.07077(6) 0.0499(3) Uani d 1 . .
N N1 0.01956(5) 0.4839(2) 0.08851(6) 0.0164(3) Uani d 1 . .
N N2 0.06745(5) 0.4424(2) 0.02711(6) 0.0171(3) Uani d 1 . .
C C1 0.14878(6) 0.3755(3) 0.19688(7) 0.0203(3) Uani d 1 . .
C C2 0.15802(6) 0.1941(3) 0.23036(8) 0.0268(4) Uani d 1 . .
C C3 0.19933(7) 0.1660(3) 0.28668(8) 0.0341(5) Uani d 1 . .
C C4 0.23254(6) 0.3214(4) 0.31069(7) 0.0341(5) Uani d 1 . .
C C5 0.22491(6) 0.5017(3) 0.27841(8) 0.0323(4) Uani d 1 . .
C C6 0.18339(6) 0.5273(3) 0.22238(8) 0.0250(4) Uani d 1 . .
C C7 0.08204(6) 0.4135(3) -0.10438(8) 0.0280(4) Uani d 1 . .
C C8 0.07564(7) 0.2338(4) -0.13712(9) 0.0373(5) Uani d 1 . .
C C9 0.09912(9) 0.2002(4) -0.16577(10) 0.0505(7) Uani d 1 . .
C C10 0.12929(8) 0.3496(5) -0.16194(10) 0.0525(7) Uani d 1 . .
C C11 0.13627(8) 0.5295(4) -0.13032(10) 0.0488(7) Uani d 1 . .
C C12 0.11267(7) 0.5597(4) -0.10180(9) 0.0365(5) Uani d 1 . .
C C(A1 -0.00926(6) 0.5061(3) 0.10911(7) 0.0196(3) Uani d 1 . .
C C(A2 0.06336(6) 0.4409(3) 0.13817(7) 0.0179(3) Uani d 1 . .
C C(A3 0.10493(6) 0.4068(3) 0.08512(7) 0.0194(3) Uani d 1 . .
C C(A4 0.08383(6) 0.4208(3) -0.00964(7) 0.0212(3) Uani d 1 . .
C C(B1 0.01740(6) 0.4734(3) 0.17401(7) 0.0279(4) Uani d 1 . .
H H(B1 0.005686 0.478869 0.199334 0.034 Uiso calc 1 . .
C C(B2 0.06203(6) 0.4336(3) 0.19194(7) 0.0259(4) Uani d 1 . .
H H(B2 0.087686 0.406087 0.232232 0.031 Uiso calc 1 . .
C C(B3 0.14611(6) 0.3610(3) 0.08474(8) 0.0290(4) Uani d 1 . .
H H(B3 0.176594 0.330989 0.119056 0.035 Uiso calc 1 . .
C C(B4 0.13301(6) 0.3690(3) 0.02628(8) 0.0305(4) Uani d 1 . .
H H(B4 0.152511 0.345089 0.011582 0.037 Uiso calc 1 . .
C C(M1 0.10343(5) 0.4091(3) 0.13702(7) 0.0178(3) Uani d 1 . .
C C(M2 0.05699(6) 0.4455(3) -0.07278(7) 0.0219(4) Uani d 1 . .
C C(S1 0.0408(4) 0.950(2) -0.0123(6) 0.061(2) Uani d 0.5 A -1
H H(S1 0.063403 0.919040 -0.021508 0.073 Uiso calc 0.5 A -1
C C(S2 -0.0044(4) 1.008(2) -0.0588(6) 0.051(2) Uani d 0.5 A -1
H H(S2 -0.012183 1.013446 -0.099368 0.061 Uiso calc 0.5 A -1
C C(S3 -0.0380(3) 1.0566(19) -0.0472(5) 0.044(2) Uani d 0.5 A -1
H H(S3 -0.068634 1.098603 -0.078945 0.053 Uiso calc 0.5 A -1
C C(S7 0.23680(11) 0.9084(5) 0.45930(12) 0.0655(8) Uani d 1 . .
H H(S7 0.227437 1.020489 0.431141 0.079 Uiso calc 1 . .
C C(S8 0.25387(8) 0.7307(5) 0.45095(10) 0.0526(6) Uani d 1 . .
H H(S8 0.256539 0.717365 0.417107 0.063 Uiso calc 1 . .
C C(S9 0.26728(10) 0.5702(5) 0.49140(12) 0.0621(7) Uani d 1 . .
H H(S9 0.279376 0.444178 0.485916 0.075 Uiso calc 1 . .
C C(S4 -0.0252(4) 1.042(2) 0.0146(6) 0.056(2) Uani d 0.5 A -1
H H(S4 -0.047227 1.073430 0.024683 0.067 Uiso calc 0.5 A -1
C C(S5 0.0196(4) 0.981(2) 0.0585(6) 0.055(3) Uani d 0.5 A -1
H H(S5 0.028285 0.968400 0.099303 0.066 Uiso calc 0.5 A -1
C C(S6 0.0526(4) 0.938(2) 0.0447(6) 0.059(3) Uani d 0.5 A -1
H H(S6 0.083646 0.900416 0.076063 0.071 Uiso calc 0.5 A -1

loop_
_atom_site_aniso_label
_atom_site_aniso_U_11
_atom_site_aniso_U_22
_atom_site_aniso_U_33
_atom_site_aniso_U_12
_atom_site_aniso_U_13
_atom_site_aniso_U_23
Zn1 0.01178(13) 0.01950(14) 0.01282(12) 0.00114(10) 0.00607(10) 0.00089(10)
F1 0.0328(6) 0.0353(7) 0.0349(6) -0.0018(5) 0.0113(5) 0.0102(5)
F2 0.0484(8) 0.0659(9) 0.0353(7) 0.0174(7) 0.0130(6) 0.0308(6)
F3 0.0218(6) 0.1041(11) 0.0158(5) 0.0120(7) -0.0003(5) 0.0052(6)
F4 0.0253(6) 0.0807(10) 0.0319(6) -0.0229(6) 0.0070(5) -0.0161(6)
F5 0.0313(6) 0.0373(6) 0.0319(6) -0.0102(5) 0.0126(5) 0.0000(5)
F6 0.0606(9) 0.0553(8) 0.0539(8) -0.0003(7) 0.0390(7) -0.0154(7)
F7 0.0994(14) 0.0922(13) 0.0626(10) 0.0365(10) 0.0592(10) -0.0045(8)
F8 0.0732(11) 0.1355(15) 0.0649(9) 0.0625(10) 0.0627(9) 0.0491(10)
F9 0.0530(9) 0.1079(13) 0.0862(11) 0.0131(9) 0.0558(9) 0.0405(10)
F10 0.0426(8) 0.0614(9) 0.0549(8) -0.0066(6) 0.0326(7) 0.0057(7)
N1 0.0126(6) 0.0205(7) 0.0149(6) 0.0002(5) 0.0068(5) 0.0004(5)
N2 0.0126(7) 0.0224(7) 0.0141(6) 0.0013(5) 0.0061(5) 0.0019(5)
C1 0.0142(8) 0.0306(9) 0.0158(7) 0.0029(7) 0.0080(6) 0.0012(6)
C2 0.0200(9) 0.0366(11) 0.0218(8) 0.0025(8) 0.0103(7) 0.0040(7)
C3 0.0278(10) 0.0502(12) 0.0220(9) 0.0134(9) 0.0122(8) 0.0140(8)
C4 0.0142(9) 0.0689(15) 0.0126(8) 0.0074(9) 0.0032(7) 0.0016(8)
C5 0.0152(8) 0.0577(13) 0.0211(8) -0.0088(9) 0.0083(7) -0.0105(9)
C6 0.0178(8) 0.0373(11) 0.0191(8) -0.0011(7) 0.0095(7) -0.0007(7)
C7 0.0191(9) 0.0490(11) 0.0184(8) 0.0120(8) 0.0118(7) 0.0094(8)
C8 0.0342(11) 0.0547(13) 0.0280(10) 0.0143(10) 0.0203(9) 0.0055(9)
C9 0.0555(15) 0.0727(17) 0.0333(11) 0.0347(13) 0.0308(11) 0.0130(11)
C10 0.0469(14) 0.091(2) 0.0399(12) 0.0413(14) 0.0370(12) 0.0326(13)
C11 0.0287(11) 0.0841(19) 0.0445(12) 0.0188(11) 0.0272(10) 0.0344(13)
C12 0.0265(10) 0.0562(14) 0.0299(10) 0.0113(9) 0.0175(9) 0.0131(9)
C(A1 0.0176(8) 0.0261(9) 0.0158(7) 0.0002(7) 0.0096(6) 0.0002(6)
C(A2 0.0152(8) 0.0211(8) 0.0146(7) -0.0011(6) 0.0064(6) -0.0009(6)
C(A3 0.0146(8) 0.0232(9) 0.0174(7) 0.0020(7) 0.0070(6) 0.0022(6)
C(A4 0.0170(8) 0.0288(9) 0.0192(8) 0.0039(7) 0.0108(7) 0.0027(7)
C(B1 0.0203(9) 0.0476(12) 0.0167(8) 0.0051(8) 0.0106(7) 0.0024(7)
C(B2 0.0188(9) 0.0414(10) 0.0144(8) 0.0024(8) 0.0072(7) 0.0009(7)
C(B3 0.0157(9) 0.0482(12) 0.0207(8) 0.0095(8) 0.0084(7) 0.0069(8)
C(B4 0.0193(9) 0.0510(12) 0.0230(9) 0.0111(8) 0.0130(8) 0.0067(8)
C(M1 0.0140(8) 0.0208(8) 0.0146(7) 0.0006(6) 0.0053(6) 0.0007(6)
C(M2 0.0179(8) 0.0319(10) 0.0185(8) 0.0029(7) 0.0117(7) 0.0021(7)
C(S1 0.067(5) 0.021(3) 0.084(4) -0.005(4) 0.035(4) -0.009(3)
C(S2 0.065(5) 0.022(3) 0.058(4) -0.010(4) 0.030(4) -0.009(3)
C(S3 0.048(5) 0.019(3) 0.056(3) -0.010(4) 0.022(3) 0.001(2)
C(S7 0.075(2) 0.0692(19) 0.0419(14) -0.0035(16) 0.0254(14) 0.0182(13)
C(S8 0.0390(13) 0.082(2) 0.0325(11) -0.0139(13) 0.0172(10) 0.0024(12)
C(S9 0.0566(17) 0.0699(18) 0.0503(15) 0.0061(14) 0.0235(13) 0.0037(13)
C(S4 0.065(5) 0.026(4) 0.072(4) -0.014(4) 0.035(4) -0.007(3)
C(S5 0.066(6) 0.023(4) 0.059(4) -0.009(5) 0.024(4) 0.000(3)
C(S6 0.062(5) 0.024(3) 0.071(4) -0.010(4) 0.023(4) -0.006(3)

loop_
_atom_type_symbol
_atom_type_description
_atom_type_scat_dispersion_real
_atom_type_scat_dispersion_imag
_atom_type_scat_source
C C 0.0033 0.0016 'International Tables Vol C Tables 4.2.6.8 and 6.1.1.4'
H H 0.0000 0.0000 'International Tables Vol C Tables 4.2.6.8 and 6.1.1.4'
F F 0.0171 0.0103 'International Tables Vol C Tables 4.2.6.8 and 6.1.1.4'
Zn Zn 0.2839 1.4301 'International Tables Vol C Tables 4.2.6.8 and 6.1.1.4'
N N 0.0061 0.0033 'International Tables Vol C Tables 4.2.6.8 and 6.1.1.4'

loop_
_geom_angle_atom_site_label_1
_geom_angle_atom_site_label_2
_geom_angle_atom_site_label_3
_geom_angle_site_symmetry_1
_geom_angle_site_symmetry_3
_geom_angle
_geom_angle_publ_flag
N1 Zn1 N1 5_565 . 180.0 ?
N2 Zn1 N1 5_565 5_565 89.73(5) ?
N2 Zn1 N1 5_565 . 90.27(5) ?
N2 Zn1 N1 . . 89.73(5) ?
N2 Zn1 N1 . 5_565 90.27(5) ?
N2 Zn1 N2 . 5_565 180.0 ?
C(A1 N1 Zn1 . . 126.40(10) ?
C(A2 N1 Zn1 . . 126.86(10) ?
C(A2 N1 C(A1 . . 106.70(12) ?
C(A3 N2 Zn1 . . 127.14(11) ?
C(A4 N2 Zn1 . . 126.56(11) ?
C(A4 N2 C(A3 . . 106.22(13) ?
C2 C1 C6 . . 116.16(15) ?
C2 C1 C(M1 . . 122.19(15) ?
C6 C1 C(M1 . . 121.64(15) ?
F1 C2 C1 . . 119.77(15) ?
F1 C2 C3 . . 118.04(16) ?
C1 C2 C3 . . 122.19(17) ?
F2 C3 C2 . . 120.67(19) ?
F2 C3 C4 . . 119.50(17) ?
C4 C3 C2 . . 119.82(18) ?
F3 C4 C3 . . 120.24(19) ?
F3 C4 C5 . . 120.15(19) ?
C5 C4 C3 . . 119.61(16) ?
F4 C5 C4 . . 119.98(17) ?
F4 C5 C6 . . 120.29(18) ?
C4 C5 C6 . . 119.72(17) ?
F5 C6 C1 . . 119.74(15) ?
F5 C6 C5 . . 117.77(16) ?
C1 C6 C5 . . 122.49(17) ?
C8 C7 C(M2 . . 121.29(18) ?
C12 C7 C8 . . 116.60(17) ?
C12 C7 C(M2 . . 122.11(18) ?
F6 C8 C7 . . 119.98(16) ?
F6 C8 C9 . . 118.0(2) ?
C7 C8 C9 . . 122.0(2) ?
F7 C9 C8 . . 120.1(2) ?
F7 C9 C10 . . 120.5(2) ?
C10 C9 C8 . . 119.4(2) ?
F8 C10 C9 . . 120.5(3) ?
F8 C10 C11 . . 119.3(3) ?
C11 C10 C9 . . 120.21(19) ?
F9 C11 C10 . . 119.9(2) ?
F9 C11 C12 . . 120.6(3) ?
C10 C11 C12 . . 119.5(2) ?
F10 C12 C7 . . 120.01(17) ?
F10 C12 C11 . . 117.7(2) ?
C7 C12 C11 . . 122.3(2) ?
N1 C(A1 C(B1 . . 109.49(14) ?
N1 C(A1 C(M2 . 5_565 125.00(14) ?
C(M2 C(A1 C(B1 5_565 . 125.51(15) ?
N1 C(A2 C(B2 . . 109.69(14) ?
N1 C(A2 C(M1 . . 125.11(14) ?
C(M1 C(A2 C(B2 . . 125.19(15) ?
N2 C(A3 C(B3 . . 109.96(14) ?
N2 C(A3 C(M1 . . 125.19(15) ?
C(M1 C(A3 C(B3 . . 124.83(15) ?
N2 C(A4 C(B4 . . 109.97(14) ?
N2 C(A4 C(M2 . . 125.22(15) ?
C(M2 C(A4 C(B4 . . 124.81(15) ?
C(A1 C(B1 H(B1 . . 126.4 ?
C(B2 C(B1 C(A1 . . 107.21(15) ?
C(B2 C(B1 H(B1 . . 126.4 ?
C(A2 C(B2 H(B2 . . 126.6 ?
C(B1 C(B2 C(A2 . . 106.90(14) ?
C(B1 C(B2 H(B2 . . 126.6 ?
C(A3 C(B3 H(B3 . . 126.6 ?
C(B4 C(B3 C(A3 . . 106.83(15) ?
C(B4 C(B3 H(B3 . . 126.6 ?
C(A4 C(B4 H(B4 . . 126.5 ?
C(B3 C(B4 C(A4 . . 107.01(15) ?
C(B3 C(B4 H(B4 . . 126.5 ?
C(A2 C(M1 C1 . . 116.98(14) ?
C(A3 C(M1 C1 . . 117.13(14) ?
C(A3 C(M1 C(A2 . . 125.90(14) ?
C(A1 C(M2 C7 5_565 . 117.14(14) ?
C(A1 C(M2 C(A4 5_565 . 126.41(15) ?
C(A4 C(M2 C7 . . 116.44(15) ?
C(S2 C(S1 H(S1 . . 119.6 ?
C(S6 C(S1 H(S1 . . 119.6 ?
C(S6 C(S1 C(S2 . . 120.8(10) ?
C(S1 C(S2 H(S2 . . 119.3 ?
C(S3 C(S2 C(S1 . . 121.3(10) ?
C(S3 C(S2 H(S2 . . 119.3 ?
C(S2 C(S3 H(S3 . . 121.1 ?
C(S2 C(S3 C(S4 . . 117.7(9) ?
C(S4 C(S3 H(S3 . . 121.1 ?
C(S8 C(S7 H(S7 . . 119.6 ?
C(S8 C(S7 C(S9 . 7_566 120.8(3) ?
C(S9 C(S7 H(S7 7_566 . 119.6 ?
C(S7 C(S8 H(S8 . . 120.3 ?
C(S7 C(S8 C(S9 . . 119.5(2) ?
C(S9 C(S8 H(S8 . . 120.3 ?
C(S7 C(S9 H(S9 7_566 . 120.1 ?
C(S8 C(S9 C(S7 . 7_566 119.7(3) ?
C(S8 C(S9 H(S9 . . 120.1 ?
C(S3 C(S4 H(S4 . . 120.7 ?
C(S5 C(S4 C(S3 . . 118.6(8) ?
C(S5 C(S4 H(S4 . . 120.7 ?
C(S4 C(S5 H(S5 . . 119.3 ?
C(S4 C(S5 C(S6 . . 121.5(11) ?
C(S6 C(S5 H(S5 . . 119.3 ?
C(S1 C(S6 C(S5 . . 120.1(11) ?
C(S1 C(S6 H(S6 . . 119.9 ?
C(S5 C(S6 H(S6 . . 119.9 ?

loop_
_geom_bond_atom_site_label_1
_geom_bond_atom_site_label_2
_geom_bond_site_symmetry_2
_geom_bond_distance
_geom_bond_publ_flag
Zn1 N1 . 2.0470(13) ?
Zn1 N1 5_565 2.0469(13) ?
Zn1 N2 5_565 2.0355(14) ?
Zn1 N2 . 2.0354(14) ?
F1 C2 . 1.338(2) ?
F2 C3 . 1.333(2) ?
F3 C4 . 1.342(2) ?
F4 C5 . 1.340(2) ?
F5 C6 . 1.340(2) ?
F6 C8 . 1.336(3) ?
F7 C9 . 1.338(3) ?
F8 C10 . 1.338(2) ?
F9 C11 . 1.340(3) ?
F10 C12 . 1.340(3) ?
N1 C(A1 . 1.370(2) ?
N1 C(A2 . 1.368(2) ?
N2 C(A3 . 1.369(2) ?
N2 C(A4 . 1.368(2) ?
C1 C2 . 1.381(2) ?
C1 C6 . 1.382(2) ?
C1 C(M1 . 1.498(2) ?
C2 C3 . 1.386(2) ?
C3 C4 . 1.370(3) ?
C4 C5 . 1.367(3) ?
C5 C6 . 1.383(2) ?
C7 C8 . 1.376(3) ?
C7 C12 . 1.375(3) ?
C7 C(M2 . 1.502(2) ?
C8 C9 . 1.389(3) ?
C9 C10 . 1.366(4) ?
C10 C11 . 1.359(4) ?
C11 C12 . 1.386(3) ?
C(A1 C(B1 . 1.444(2) ?
C(A1 C(M2 5_565 1.397(2) ?
C(A2 C(B2 . 1.445(2) ?
C(A2 C(M1 . 1.401(2) ?
C(A3 C(B3 . 1.443(2) ?
C(A3 C(M1 . 1.398(2) ?
C(A4 C(B4 . 1.441(2) ?
C(A4 C(M2 . 1.399(2) ?
C(B1 H(B1 . 0.9500 ?
C(B1 C(B2 . 1.349(3) ?
C(B2 H(B2 . 0.9500 ?
C(B3 H(B3 . 0.9500 ?
C(B3 C(B4 . 1.350(2) ?
C(B4 H(B4 . 0.9500 ?
C(S1 H(S1 . 0.9500 ?
C(S1 C(S2 . 1.390(13) ?
C(S1 C(S6 . 1.327(16) ?
C(S2 H(S2 . 0.9500 ?
C(S2 C(S3 . 1.378(11) ?
C(S3 H(S3 . 0.9500 ?
C(S3 C(S4 . 1.438(15) ?
C(S7 H(S7 . 0.9500 ?
C(S7 C(S8 . 1.345(4) ?
C(S7 C(S9 7_566 1.389(4) ?
C(S8 H(S8 . 0.9500 ?
C(S8 C(S9 . 1.362(4) ?
C(S9 H(S9 . 0.9500 ?
C(S4 H(S4 . 0.9500 ?
C(S4 C(S5 . 1.371(14) ?
C(S5 H(S5 . 0.9500 ?
C(S5 C(S6 . 1.390(12) ?
C(S6 H(S6 . 0.9500 ?

loop_
_geom_hbond_atom_site_label_D
_geom_hbond_atom_site_label_H
_geom_hbond_atom_site_label_A
_geom_hbond_site_symmetry_A
_geom_hbond_distance_DH
_geom_hbond_distance_HA
_geom_hbond_distance_DA
_geom_hbond_angle_DHA
C(B3 H(B3 F4 4_545 0.95 2.36 3.276(2) 163

loop_
_geom_torsion_atom_site_label_1
_geom_torsion_atom_site_label_2
_geom_torsion_atom_site_label_3
_geom_torsion_atom_site_label_4
_geom_torsion_site_symmetry_1
_geom_torsion_site_symmetry_2
_geom_torsion_site_symmetry_3
_geom_torsion_site_symmetry_4
_geom_torsion
_geom_torsion_publ_flag
Zn1 N1 C(A1 C(B1 . . . . 177.00(11) ?
Zn1 N1 C(A1 C(M2 . . . 5_565 -3.4(2) ?
Zn1 N1 C(A2 C(B2 . . . . -177.07(11) ?
Zn1 N1 C(A2 C(M1 . . . . 3.0(2) ?
Zn1 N2 C(A3 C(B3 . . . . 176.82(12) ?
Zn1 N2 C(A3 C(M1 . . . . -1.7(2) ?
Zn1 N2 C(A4 C(B4 . . . . -176.65(12) ?
Zn1 N2 C(A4 C(M2 . . . . 3.5(3) ?
F1 C2 C3 F2 . . . . 0.3(3) ?
F1 C2 C3 C4 . . . . -179.38(17) ?
F2 C3 C4 F3 . . . . -1.2(3) ?
F2 C3 C4 C5 . . . . 179.30(17) ?
F3 C4 C5 F4 . . . . 0.9(3) ?
F3 C4 C5 C6 . . . . -178.28(16) ?
F4 C5 C6 F5 . . . . -0.4(3) ?
F4 C5 C6 C1 . . . . -179.69(16) ?
F6 C8 C9 F7 . . . . 0.4(3) ?
F6 C8 C9 C10 . . . . -179.91(19) ?
F7 C9 C10 F8 . . . . 0.7(3) ?
F7 C9 C10 C11 . . . . 179.8(2) ?
F8 C10 C11 F9 . . . . -0.4(3) ?
F8 C10 C11 C12 . . . . 179.32(18) ?
F9 C11 C12 F10 . . . . -0.7(3) ?
F9 C11 C12 C7 . . . . 179.52(18) ?
N1 C(A1 C(B1 C(B2 . . . . 0.5(2) ?
N1 C(A2 C(B2 C(B1 . . . . -0.3(2) ?
N1 C(A2 C(M1 C1 . . . . 176.69(15) ?
N1 C(A2 C(M1 C(A3 . . . . -3.0(3) ?
N2 C(A3 C(B3 C(B4 . . . . -0.1(2) ?
N2 C(A3 C(M1 C1 . . . . -177.39(16) ?
N2 C(A3 C(M1 C(A2 . . . . 2.3(3) ?
N2 C(A4 C(B4 C(B3 . . . . -0.4(2) ?
N2 C(A4 C(M2 C7 . . . . -179.70(17) ?
N2 C(A4 C(M2 C(A1 . . . 5_565 -0.7(3) ?
C1 C2 C3 F2 . . . . 179.67(17) ?
C1 C2 C3 C4 . . . . -0.1(3) ?
C2 C1 C6 F5 . . . . -179.83(15) ?
C2 C1 C6 C5 . . . . -0.5(3) ?
C2 C1 C(M1 C(A2 . . . . 70.4(2) ?
C2 C1 C(M1 C(A3 . . . . -109.85(19) ?
C2 C3 C4 F3 . . . . 178.53(16) ?
C2 C3 C4 C5 . . . . -1.0(3) ?
C3 C4 C5 F4 . . . . -179.54(17) ?
C3 C4 C5 C6 . . . . 1.2(3) ?
C4 C5 C6 F5 . . . . 178.84(16) ?
C4 C5 C6 C1 . . . . -0.5(3) ?
C6 C1 C2 F1 . . . . -179.89(15) ?
C6 C1 C2 C3 . . . . 0.8(3) ?
C6 C1 C(M1 C(A2 . . . . -108.05(19) ?
C6 C1 C(M1 C(A3 . . . . 71.7(2) ?
C7 C8 C9 F7 . . . . 179.81(18) ?
C7 C8 C9 C10 . . . . -0.5(3) ?
C8 C7 C12 F10 . . . . -179.99(17) ?
C8 C7 C12 C11 . . . . -0.2(3) ?
C8 C7 C(M2 C(A1 . . . 5_565 -74.3(2) ?
C8 C7 C(M2 C(A4 . . . . 104.8(2) ?
C8 C9 C10 F8 . . . . -179.00(18) ?
C8 C9 C10 C11 . . . . 0.0(3) ?
C9 C10 C11 F9 . . . . -179.4(2) ?
C9 C10 C11 C12 . . . . 0.3(3) ?
C10 C11 C12 F10 . . . . 179.60(19) ?
C10 C11 C12 C7 . . . . -0.2(3) ?
C12 C7 C8 F6 . . . . 179.98(18) ?
C12 C7 C8 C9 . . . . 0.5(3) ?
C12 C7 C(M2 C(A1 . . . 5_565 106.3(2) ?
C12 C7 C(M2 C(A4 . . . . -74.6(2) ?
C(A1 N1 C(A2 C(B2 . . . . 0.59(18) ?
C(A1 N1 C(A2 C(M1 . . . . -179.32(16) ?
C(A1 C(B1 C(B2 C(A2 . . . . -0.1(2) ?
C(A2 N1 C(A1 C(B1 . . . . -0.67(18) ?
C(A2 N1 C(A1 C(M2 . . . 5_565 178.91(17) ?
C(A3 N2 C(A4 C(B4 . . . . 0.3(2) ?
C(A3 N2 C(A4 C(M2 . . . . -179.58(17) ?
C(A3 C(B3 C(B4 C(A4 . . . . 0.3(2) ?
C(A4 N2 C(A3 C(B3 . . . . -0.10(19) ?
C(A4 N2 C(A3 C(M1 . . . . -178.62(17) ?
C(B2 C(A2 C(M1 C1 . . . . -3.2(3) ?
C(B2 C(A2 C(M1 C(A3 . . . . 177.12(17) ?
C(B3 C(A3 C(M1 C1 . . . . 4.3(3) ?
C(B3 C(A3 C(M1 C(A2 . . . . -176.03(17) ?
C(B4 C(A4 C(M2 C7 . . . . 0.5(3) ?
C(B4 C(A4 C(M2 C(A1 . . . 5_565 179.43(18) ?
C(M1 C1 C2 F1 . . . . 1.5(2) ?
C(M1 C1 C2 C3 . . . . -177.79(16) ?
C(M1 C1 C6 F5 . . . . -1.2(2) ?
C(M1 C1 C6 C5 . . . . 178.05(16) ?
C(M1 C(A2 C(B2 C(B1 . . . . 179.63(17) ?
C(M1 C(A3 C(B3 C(B4 . . . . 178.40(18) ?
C(M2 C7 C8 F6 . . . . 0.5(3) ?
C(M2 C7 C8 C9 . . . . -178.91(18) ?
C(M2 C7 C12 F10 . . . . -0.5(3) ?
C(M2 C7 C12 C11 . . . . 179.22(17) ?
C(M2 C(A1 C(B1 C(B2 5_565 . . . -179.08(18) ?
C(M2 C(A4 C(B4 C(B3 . . . . 179.49(19) ?
C(S1 C(S2 C(S3 C(S4 . . . . -1.3(19) ?
C(S2 C(S1 C(S6 C(S5 . . . . 1(2) ?
C(S2 C(S3 C(S4 C(S5 . . . . 0.3(17) ?
C(S3 C(S4 C(S5 C(S6 . . . . 1.2(19) ?
C(S7 C(S8 C(S9 C(S7 . . . 7_566 0.0(5) ?
C(S9 C(S7 C(S8 C(S9 7_566 . . . 0.0(5) ?
C(S4 C(S5 C(S6 C(S1 . . . . -2(2) ?
C(S6 C(S1 C(S2 C(S3 . . . . 1(2) ?

_cod_database_fobs_code 1558561
